data_2018490
loop_
_publ_author_name
'Haghjoo, Farhad'
'Barnes, Nicholas A.'
'Pritchard, Robin'
'Godfrey, Stephen M.'
'Ratcliffe, Shane'

_publ_section_title
;
 Hydrogen bis[tris(4-fluorophenyl)phosphane oxide] triiodide
;
_journal_coeditor_code EG3082
_journal_issue 6
_journal_name_full 'Acta Crystallographica Section C'
_journal_page_first o216
_journal_page_last o219
_journal_paper_doi 10.1107/S0108270112020112
_journal_volume 68
_journal_year 2012
_chemical_formula_iupac 'C36 H25 F6 O2 P2 + , I3 -'
_chemical_formula_moiety 'C36 H25 F6 O2 P2 +, I3 -'
_chemical_formula_sum 'C36 H25 F6 I3 O2 P2'
_chemical_formula_weight 1046
_chemical_name_systematic
;
\m-hydrogen-bis[tris(4-fluorophenyl)phosphane oxide] triiodide
;
_space_group_IT_number 9
_symmetry_cell_setting monoclinic
_symmetry_space_group_name_Hall 'C -2yc'
_symmetry_space_group_name_H-M 'C 1 c 1'
_atom_sites_solution_hydrogens geom
_atom_sites_solution_primary direct
_atom_sites_solution_secondary difmap
_audit_creation_method 'WinGX routine CIF_UPDATE'
_cell_angle_alpha 90
_cell_angle_beta 108.818(2)
_cell_angle_gamma 90
_cell_formula_units_Z 4
_cell_length_a 13.2153(4)
_cell_length_b 15.9752(6)
_cell_length_c 18.5695(6)
_cell_measurement_reflns_used 3916
_cell_measurement_temperature 100(2)
_cell_measurement_theta_max 27
_cell_measurement_theta_min 2
_cell_volume 3710.8(2)
_computing_cell_refinement 'HKL SCALEPACK (Otwinowski & Minor 1997)'
_computing_data_collection 'COLLECT (Nonius, 1998)'
_computing_data_reduction 'HKL DENZO and SCALEPACK (Otwinowski & Minor 1997)'
_computing_molecular_graphics 'ORTEP-3 for Windows (Farrugia, 1997)'
_computing_publication_material 'WinGX (Farrugia, 1999)'
_computing_structure_refinement 'SHELXL97 (Sheldrick, 2008)'
_computing_structure_solution 'DIRDIF08 (Beurskens <i>et al.</i>, 2008)'
_diffrn_ambient_temperature 100(2)
_diffrn_detector_area_resol_mean 9
_diffrn_measured_fraction_theta_full 0.997
_diffrn_measured_fraction_theta_max 0.997
_diffrn_measurement_device_type 'Nonius KappaCCD area-detector'
_diffrn_measurement_method 'CCD rotation images, thick slices'
_diffrn_radiation_monochromator graphite
_diffrn_radiation_type MoK\a
_diffrn_radiation_wavelength 0.71073
_diffrn_reflns_av_R_equivalents 0.081
_diffrn_reflns_limit_h_max 15
_diffrn_reflns_limit_h_min -15
_diffrn_reflns_limit_k_max 19
_diffrn_reflns_limit_k_min -19
_diffrn_reflns_limit_l_max 22
_diffrn_reflns_limit_l_min -22
_diffrn_reflns_number 14255
_diffrn_reflns_theta_full 25.5
_diffrn_reflns_theta_max 25.5
_diffrn_reflns_theta_min 3.26
_exptl_absorpt_coefficient_mu 2.675
_exptl_absorpt_correction_T_max 0.856
_exptl_absorpt_correction_T_min 0.6446
_exptl_absorpt_correction_type multi-scan
_exptl_absorpt_process_details '(SORTAV; Blessing, 1995)'
_exptl_crystal_colour purple--brown
_exptl_crystal_density_diffrn 1.872
_exptl_crystal_density_method 'not measured'
_exptl_crystal_description plate
_exptl_crystal_F_000 2000
_exptl_crystal_size_max 0.18
_exptl_crystal_size_mid 0.15
_exptl_crystal_size_min 0.06
_refine_diff_density_max 2.034
_refine_diff_density_min -1.601
_refine_ls_abs_structure_details 'Flack (1983), with 1024 Friedel pairs'
_refine_ls_abs_structure_Flack 0.50(3)
_refine_ls_extinction_method none
_refine_ls_goodness_of_fit_ref 1.045
_refine_ls_hydrogen_treatment constr
_refine_ls_matrix_type full
_refine_ls_number_parameters 466
_refine_ls_number_reflns 5376
_refine_ls_number_restraints 17
_refine_ls_restrained_S_all 1.044
_refine_ls_R_factor_all 0.0691
_refine_ls_R_factor_gt 0.0497
_refine_ls_shift/su_max 0.001
_refine_ls_shift/su_mean 0
_refine_ls_structure_factor_coef Fsqd
_refine_ls_weighting_details 'calc w = 1/[\s^2^(Fo^2^)+(0.0392P)^2^+81.0459P] where P=(Fo^2^+2Fc^2^)/3'
_refine_ls_weighting_scheme calc
_refine_ls_wR_factor_ref 0.1313
_reflns_number_gt 4363
_reflns_number_total 5376
_reflns_threshold_expression I>2\s(I)
_cod_data_source_file eg3082.cif
_cod_data_source_block I
_cod_original_sg_symbol_H-M 'C c'
_cod_database_code 2018490
_cod_database_fobs_code 2018490

loop_
_symmetry_equiv_pos_as_xyz
'x, y, z'
'x, -y, z+1/2'
'x+1/2, y+1/2, z'
'x+1/2, -y+1/2, z+1/2'

loop_
_atom_site_type_symbol
_atom_site_label
_atom_site_fract_x
_atom_site_fract_y
_atom_site_fract_z
_atom_site_U_iso_or_equiv
_atom_site_adp_type
_atom_site_calc_flag
_atom_site_refinement_flags
_atom_site_occupancy
C C1 0.3142(11) 0.7551(8) 0.8804(7) 0.030(3) Uani d . 1
C C2 0.3588(10) 0.8204(9) 0.9302(7) 0.025(3) Uani d . 1
H H2 0.4209 0.8489 0.9282 0.031 Uiso calc R 1
C C3 0.3084(11) 0.8424(8) 0.9836(7) 0.032(3) Uani d . 1
H H3 0.3361 0.8864 1.0189 0.039 Uiso calc R 1
C C4 0.2187(13) 0.7995(9) 0.9838(8) 0.027(3) Uani d . 1
C C5 0.1753(10) 0.7338(8) 0.9348(7) 0.027(3) Uani d . 1
H H5 0.1137 0.7047 0.937 0.032 Uiso calc R 1
C C6 0.2252(11) 0.7126(9) 0.8827(8) 0.031(3) Uani d . 1
H H6 0.1978 0.668 0.848 0.038 Uiso calc R 1
C C7 0.4100(10) 0.6170(8) 0.8284(8) 0.028(3) Uani d . 1
C C8 0.4407(11) 0.5863(8) 0.9016(7) 0.032(3) Uani d . 1
H H8 0.4397 0.6225 0.942 0.039 Uiso calc R 1
C C9 0.4732(11) 0.5034(9) 0.9179(7) 0.034(3) Uani d . 1
H H9 0.4959 0.4825 0.9686 0.041 Uiso calc R 1
C C10 0.4707(11) 0.4537(9) 0.8576(8) 0.034(3) Uani d . 1
C C11 0.4369(11) 0.4790(8) 0.7835(7) 0.031(3) Uani d . 1
H H11 0.4333 0.4407 0.7436 0.037 Uiso calc R 1
C C12 0.4079(10) 0.5624(8) 0.7679(7) 0.031(3) Uani d . 1
H H12 0.3869 0.5825 0.7171 0.037 Uiso calc R 1
C C13 0.3018(10) 0.7437(9) 0.7165(7) 0.028(3) Uani d . 1
C C14 0.3257(11) 0.8104(8) 0.6791(7) 0.032(3) Uani d . 1
H H14 0.3836 0.8462 0.7046 0.039 Uiso calc R 1
C C15 0.2660(12) 0.8264(10) 0.6039(8) 0.039(3) Uani d . 1
H H15 0.2829 0.8723 0.5774 0.046 Uiso calc R 1
C C16 0.1829(12) 0.7751(10) 0.5689(7) 0.036(3) Uani d . 1
C C17 0.1550(11) 0.7058(10) 0.6046(8) 0.040(4) Uani d . 1
H H17 0.0975 0.67 0.5784 0.048 Uiso calc R 1
C C18 0.2146(11) 0.6920(9) 0.6796(7) 0.032(3) Uani d . 1
H H18 0.1964 0.647 0.7065 0.038 Uiso calc R 1
C C19 0.7064(11) 0.6438(9) 0.7811(7) 0.033(3) Uani d . 1
C C20 0.6955(10) 0.5990(8) 0.7131(8) 0.029(3) Uani d . 1
H H20 0.6979 0.6289 0.6695 0.035 Uiso calc R 1
C C21 0.6815(10) 0.5141(9) 0.7085(7) 0.029(3) Uani d . 1
H H21 0.6698 0.4856 0.6616 0.035 Uiso calc R 1
C C22 0.6848(11) 0.4710(8) 0.7731(8) 0.034(3) Uani d . 1
C C23 0.6986(10) 0.5093(8) 0.8425(7) 0.026(3) Uani d . 1
H H23 0.7016 0.4775 0.8863 0.032 Uiso calc R 1
C C24 0.7078(10) 0.5954(8) 0.8456(7) 0.030(3) Uani d . 1
H H24 0.7153 0.6232 0.8923 0.036 Uiso calc R 1
C C25 0.7782(11) 0.7850(9) 0.7181(8) 0.027(3) Uani d . 1
C C26 0.7317(11) 0.8453(8) 0.6630(6) 0.029(3) Uani d . 1
H H26 0.664 0.8686 0.659 0.035 Uiso calc R 1
C C27 0.7857(12) 0.8707(9) 0.6141(7) 0.034(3) Uani d . 1
H H27 0.7563 0.9121 0.5765 0.041 Uiso calc R 1
C C28 0.8820(12) 0.8348(10) 0.6211(8) 0.038(3) Uani d . 1
C C29 0.9322(11) 0.7784(8) 0.6766(7) 0.028(3) Uani d . 1
H H29 1.0021 0.7586 0.6819 0.034 Uiso calc R 1
C C30 0.8775(11) 0.7511(9) 0.7247(8) 0.034(3) Uani d . 1
H H30 0.9078 0.7095 0.7619 0.041 Uiso calc R 1
C C31 0.7746(10) 0.7894(8) 0.8764(7) 0.026(3) Uani d . 1
C C32 0.7293(11) 0.8604(9) 0.9013(8) 0.034(3) Uani d . 1
H H32 0.667 0.8862 0.8679 0.041 Uiso calc R 1
C C33 0.7752(12) 0.8914(10) 0.9732(8) 0.038(3) Uani d . 1
H H33 0.7455 0.9384 0.9905 0.046 Uiso calc R 1
C C34 0.8651(11) 0.8527(9) 1.0196(8) 0.038(3) Uani d . 1
C C35 0.9097(11) 0.7790(9) 0.9989(8) 0.037(3) Uani d . 1
H H35 0.969 0.7512 1.0336 0.045 Uiso calc R 1
C C36 0.8633(10) 0.7510(9) 0.9276(7) 0.031(3) Uani d . 1
H H36 0.8924 0.703 0.9115 0.038 Uiso calc R 1
F F1 0.1701(6) 0.8209(5) 1.0367(5) 0.0405(19) Uani d . 1
F F2 0.5024(7) 0.3720(5) 0.8725(4) 0.044(2) Uani d . 1
F F3 0.1250(7) 0.7886(6) 0.4947(5) 0.053(2) Uani d . 1
F F4 0.6695(7) 0.3867(5) 0.7683(5) 0.045(2) Uani d . 1
F F5 0.9367(7) 0.8619(6) 0.5733(5) 0.047(2) Uani d . 1
F F6 0.9122(8) 0.8825(6) 1.0919(5) 0.059(3) Uani d . 1
O O1 0.4837(7) 0.7793(5) 0.8323(5) 0.029(2) Uani d . 1
O O2 0.5949(7) 0.7899(6) 0.7509(5) 0.032(2) Uani d . 1
P P1 0.3826(3) 0.7261(2) 0.81384(19) 0.0272(7) Uani d . 1
P P2 0.7075(3) 0.7527(2) 0.7815(2) 0.0288(8) Uani d . 1
I I1 -0.00204(10) 0.53170(5) 0.84472(7) 0.02541(19) Uani d . 1
I I2 0.00364(5) 0.53424(6) 1.00457(4) 0.0319(3) Uani d PU 0.979(4)
I I3 -0.00631(6) 0.52672(7) 0.68753(4) 0.0317(3) Uani d PU 0.970(4)
I I2B -0.013(5) 0.531(3) 0.527(3) 0.028(2) Uani d PU 0.021(4)
I I3B 0.009(4) 0.522(3) 1.167(3) 0.028(2) Uani d PU 0.030(4)
H H12P 0.5381 0.7843 0.7915 0.10(7) Uiso d . 1

loop_
_atom_site_aniso_label
_atom_site_aniso_U_11
_atom_site_aniso_U_22
_atom_site_aniso_U_33
_atom_site_aniso_U_12
_atom_site_aniso_U_13
_atom_site_aniso_U_23
C1 0.033(7) 0.022(7) 0.022(6) -0.003(6) -0.008(6) 0.003(5)
C2 0.025(7) 0.035(8) 0.017(6) -0.003(6) 0.009(5) -0.004(6)
C3 0.042(8) 0.023(7) 0.026(7) -0.008(6) 0.004(6) 0.002(5)
C4 0.041(9) 0.021(7) 0.017(6) 0.003(7) 0.006(6) 0.005(6)
C5 0.018(6) 0.024(7) 0.037(7) -0.004(5) 0.009(6) 0.002(6)
C6 0.029(7) 0.027(7) 0.040(7) 0.001(6) 0.015(6) -0.011(6)
C7 0.025(7) 0.026(7) 0.036(7) 0.000(6) 0.014(6) 0.001(6)
C8 0.046(8) 0.022(7) 0.033(7) 0.000(6) 0.019(6) -0.001(6)
C9 0.035(8) 0.042(8) 0.028(6) 0.000(6) 0.013(6) 0.007(7)
C10 0.029(8) 0.036(8) 0.038(8) 0.000(6) 0.013(6) 0.012(6)
C11 0.041(8) 0.028(7) 0.028(6) 0.006(6) 0.017(6) -0.009(6)
C12 0.032(7) 0.030(7) 0.027(6) 0.005(6) 0.006(5) -0.002(6)
C13 0.025(7) 0.039(8) 0.015(5) -0.011(6) 0.000(5) 0.000(6)
C14 0.038(8) 0.026(7) 0.031(7) 0.002(6) 0.009(6) -0.003(6)
C15 0.040(8) 0.040(8) 0.049(9) 0.008(7) 0.031(7) 0.011(7)
C16 0.042(9) 0.045(9) 0.020(6) 0.009(7) 0.008(6) 0.002(6)
C17 0.031(8) 0.051(10) 0.032(7) -0.002(7) 0.002(6) -0.014(7)
C18 0.042(8) 0.029(8) 0.028(6) -0.007(6) 0.016(6) -0.007(6)
C19 0.034(7) 0.043(8) 0.026(6) 0.005(7) 0.016(6) 0.000(6)
C20 0.030(7) 0.019(7) 0.044(8) 0.001(6) 0.017(6) 0.010(6)
C21 0.030(7) 0.037(8) 0.030(6) -0.002(6) 0.021(6) 0.001(6)
C22 0.030(7) 0.034(8) 0.042(8) -0.009(6) 0.018(6) 0.001(7)
C23 0.027(7) 0.033(7) 0.021(6) -0.004(6) 0.010(5) 0.007(6)
C24 0.031(7) 0.029(8) 0.028(6) -0.005(6) 0.006(5) 0.004(6)
C25 0.016(6) 0.041(8) 0.027(7) -0.003(6) 0.011(6) -0.005(6)
C26 0.032(7) 0.030(7) 0.019(6) 0.001(6) -0.001(5) 0.002(5)
C27 0.045(9) 0.029(8) 0.024(6) 0.001(7) 0.004(6) 0.010(6)
C28 0.040(8) 0.045(9) 0.029(7) -0.008(7) 0.011(6) -0.007(7)
C29 0.030(7) 0.033(7) 0.024(6) -0.002(6) 0.012(5) -0.004(6)
C30 0.038(8) 0.025(7) 0.047(8) 0.000(6) 0.024(7) 0.008(6)
C31 0.022(7) 0.024(7) 0.036(7) 0.006(5) 0.015(6) 0.005(6)
C32 0.027(7) 0.029(8) 0.049(8) 0.000(6) 0.017(7) 0.002(7)
C33 0.046(9) 0.039(9) 0.033(7) 0.000(7) 0.018(7) 0.003(7)
C34 0.036(8) 0.044(9) 0.042(8) -0.015(7) 0.026(7) -0.017(7)
C35 0.030(8) 0.037(8) 0.043(8) 0.004(6) 0.009(6) 0.004(7)
C36 0.029(7) 0.037(8) 0.028(6) 0.005(6) 0.009(6) -0.005(6)
F1 0.038(5) 0.048(5) 0.042(4) 0.005(4) 0.021(4) -0.003(4)
F2 0.052(5) 0.022(4) 0.055(5) 0.001(4) 0.015(5) 0.012(3)
F3 0.048(5) 0.068(6) 0.038(4) 0.015(5) 0.007(4) 0.010(5)
F4 0.054(5) 0.027(5) 0.059(5) -0.001(4) 0.026(4) 0.000(4)
F5 0.054(5) 0.055(6) 0.039(5) -0.006(4) 0.025(4) 0.002(4)
F6 0.070(6) 0.068(6) 0.042(5) -0.027(5) 0.019(5) -0.027(5)
O1 0.027(5) 0.029(5) 0.035(6) -0.003(4) 0.014(5) 0.001(4)
O2 0.035(5) 0.034(5) 0.029(5) 0.004(4) 0.014(4) -0.002(4)
P1 0.0282(17) 0.0293(18) 0.0248(15) -0.0032(15) 0.0093(13) -0.0032(14)
P2 0.0305(19) 0.0276(18) 0.0290(17) 0.0033(16) 0.0108(15) 0.0030(16)
I1 0.0263(3) 0.0264(4) 0.0240(3) -0.0005(4) 0.0087(3) 0.0009(4)
I2 0.0395(6) 0.0333(6) 0.0216(5) -0.0057(4) 0.0079(5) -0.0004(4)
I3 0.0426(7) 0.0296(7) 0.0273(5) -0.0021(5) 0.0174(5) -0.0020(5)
I2B 0.038(4) 0.023(4) 0.028(2) 0.000(4) 0.019(4) -0.003(4)
I3B 0.034(4) 0.028(4) 0.021(2) 0.000(4) 0.008(3) -0.010(4)

loop_
_atom_type_symbol
_atom_type_description
_atom_type_scat_dispersion_real
_atom_type_scat_dispersion_imag
_atom_type_scat_source
C C 0.003 0.002 'International Tables Vol C Tables 4.2.6.8 and 6.1.1.4'
H H 0 0 'International Tables Vol C Tables 4.2.6.8 and 6.1.1.4'
F F 0.017 0.01 'International Tables Vol C Tables 4.2.6.8 and 6.1.1.4'
I I -0.474 1.812 'International Tables Vol C Tables 4.2.6.8 and 6.1.1.4'
O O 0.011 0.006 'International Tables Vol C Tables 4.2.6.8 and 6.1.1.4'
P P 0.102 0.094 'International Tables Vol C Tables 4.2.6.8 and 6.1.1.4'

loop_
_geom_angle_atom_site_label_1
_geom_angle_atom_site_label_2
_geom_angle_atom_site_label_3
_geom_angle
_geom_angle_publ_flag
C6 C1 C2 122.3(14) ?
C6 C1 P1 121.1(10) ?
C2 C1 P1 116.6(11) ?
C1 C2 C3 117.5(13) ?
C1 C2 H2 121.3 ?
C3 C2 H2 121.3 ?
C4 C3 C2 118.9(13) ?
C4 C3 H3 120.5 ?
C2 C3 H3 120.5 ?
C3 C4 F1 118.7(12) ?
C3 C4 C5 123.4(13) ?
F1 C4 C5 117.8(13) ?
C6 C5 C4 117.2(12) ?
C6 C5 H5 121.4 ?
C4 C5 H5 121.4 ?
C1 C6 C5 120.6(13) ?
C1 C6 H6 119.7 ?
C5 C6 H6 119.7 ?
C8 C7 C12 119.2(12) ?
C8 C7 P1 118.6(10) ?
C12 C7 P1 122.1(10) ?
C7 C8 C9 121.6(12) ?
C7 C8 H8 119.2 ?
C9 C8 H8 119.2 ?
C10 C9 C8 116.7(12) ?
C10 C9 H9 121.6 ?
C8 C9 H9 121.6 ?
C11 C10 C9 124.7(13) ?
C11 C10 F2 117.8(12) ?
C9 C10 F2 117.6(12) ?
C10 C11 C12 118.2(12) ?
C10 C11 H11 120.9 ?
C12 C11 H11 120.9 ?
C11 C12 C7 119.5(12) ?
C11 C12 H12 120.3 ?
C7 C12 H12 120.3 ?
C14 C13 C18 119.9(12) ?
C14 C13 P1 118.3(10) ?
C18 C13 P1 121.8(10) ?
C13 C14 C15 120.4(13) ?
C13 C14 H14 119.8 ?
C15 C14 H14 119.8 ?
C16 C15 C14 118.7(14) ?
C16 C15 H15 120.6 ?
C14 C15 H15 120.6 ?
C15 C16 F3 119.5(14) ?
C15 C16 C17 123.2(13) ?
F3 C16 C17 117.2(13) ?
C18 C17 C16 116.9(13) ?
C18 C17 H17 121.5 ?
C16 C17 H17 121.5 ?
C17 C18 C13 120.8(13) ?
C17 C18 H18 119.6 ?
C13 C18 H18 119.6 ?
C20 C19 C24 116.5(12) ?
C20 C19 P2 120.5(10) ?
C24 C19 P2 122.8(10) ?
C21 C20 C19 122.0(12) ?
C21 C20 H20 119 ?
C19 C20 H20 119 ?
C20 C21 C22 118.5(13) ?
C20 C21 H21 120.7 ?
C22 C21 H21 120.7 ?
F4 C22 C21 118.5(13) ?
F4 C22 C23 118.1(12) ?
C21 C22 C23 123.3(13) ?
C24 C23 C22 117.6(11) ?
C24 C23 H23 121.2 ?
C22 C23 H23 121.2 ?
C23 C24 C19 122.0(12) ?
C23 C24 H24 119 ?
C19 C24 H24 119 ?
C30 C25 C26 120.9(13) ?
C30 C25 P2 120.4(11) ?
C26 C25 P2 118.7(10) ?
C27 C26 C25 119.0(13) ?
C27 C26 H26 120.5 ?
C25 C26 H26 120.5 ?
C28 C27 C26 118.5(13) ?
C28 C27 H27 120.7 ?
C26 C27 H27 120.7 ?
C27 C28 C29 124.1(13) ?
C27 C28 F5 118.2(13) ?
C29 C28 F5 117.5(12) ?
C28 C29 C30 117.6(13) ?
C28 C29 H29 121.2 ?
C30 C29 H29 121.2 ?
C25 C30 C29 119.6(13) ?
C25 C30 H30 120.2 ?
C29 C30 H30 120.2 ?
C36 C31 C32 118.6(12) ?
C36 C31 P2 124.5(10) ?
C32 C31 P2 116.8(9) ?
C33 C32 C31 120.2(13) ?
C33 C32 H32 119.9 ?
C31 C32 H32 119.9 ?
C32 C33 C34 118.1(14) ?
C32 C33 H33 120.9 ?
C34 C33 H33 120.9 ?
C33 C34 F6 119.1(13) ?
C33 C34 C35 123.7(13) ?
F6 C34 C35 117.1(13) ?
C36 C35 C34 116.4(13) ?
C36 C35 H35 121.8 ?
C34 C35 H35 121.8 ?
C35 C36 C31 122.9(13) ?
C35 C36 H36 118.6 ?
C31 C36 H36 118.6 ?
P1 O1 H12P 123.6 ?
P2 O2 H12P 117.2 ?
O1 P1 C7 112.9(6) y
O1 P1 C13 109.4(6) y
C7 P1 C13 109.3(6) ?
O1 P1 C1 107.4(6) y
C7 P1 C1 105.5(6) ?
C13 P1 C1 112.4(6) ?
O2 P2 C19 112.4(6) y
O2 P2 C31 110.5(5) y
C19 P2 C31 109.4(6) ?
O2 P2 C25 107.0(6) y
C19 P2 C25 106.8(7) ?
C31 P2 C25 110.6(6) ?
I3 I1 I2 179.15(5) ?
I1 I3 I2B 177.0(8) ?
I1 I2 I3B 175.5(8) ?

loop_
_geom_bond_atom_site_label_1
_geom_bond_atom_site_label_2
_geom_bond_site_symmetry_2
_geom_bond_distance
_geom_bond_publ_flag
C1 C6 . 1.370(19) ?
C1 C2 . 1.392(18) ?
C1 P1 . 1.811(15) y
C2 C3 . 1.405(18) ?
C2 H2 . 0.95 ?
C3 C4 . 1.37(2) ?
C3 H3 . 0.95 ?
C4 F1 . 1.379(16) ?
C4 C5 . 1.387(19) ?
C5 C6 . 1.378(18) ?
C5 H5 . 0.95 ?
C6 H6 . 0.95 ?
C7 C8 . 1.378(18) ?
C7 C12 . 1.416(18) ?
C7 P1 . 1.783(13) y
C8 C9 . 1.395(19) ?
C8 H8 . 0.95 ?
C9 C10 . 1.37(2) ?
C9 H9 . 0.95 ?
C10 C11 . 1.364(18) ?
C10 F2 . 1.370(15) ?
C11 C12 . 1.390(19) ?
C11 H11 . 0.95 ?
C12 H12 . 0.95 ?
C13 C14 . 1.366(18) ?
C13 C18 . 1.403(18) ?
C13 P1 . 1.799(12) y
C14 C15 . 1.388(19) ?
C14 H14 . 0.95 ?
C15 C16 . 1.36(2) ?
C15 H15 . 0.95 ?
C16 F3 . 1.361(15) ?
C16 C17 . 1.40(2) ?
C17 C18 . 1.378(18) ?
C17 H17 . 0.95 ?
C18 H18 . 0.95 ?
C19 C20 . 1.416(18) ?
C19 C24 . 1.420(18) ?
C19 P2 . 1.740(15) y
C20 C21 . 1.368(18) ?
C20 H20 . 0.95 ?
C21 C22 . 1.371(18) ?
C21 H21 . 0.95 ?
C22 F4 . 1.360(15) ?
C22 C23 . 1.384(18) ?
C23 C24 . 1.380(18) ?
C23 H23 . 0.95 ?
C24 H24 . 0.95 ?
C25 C30 . 1.388(19) ?
C25 C26 . 1.396(19) ?
C25 P2 . 1.799(14) y
C26 C27 . 1.383(19) ?
C26 H26 . 0.95 ?
C27 C28 . 1.36(2) ?
C27 H27 . 0.95 ?
C28 C29 . 1.368(19) ?
C28 F5 . 1.382(16) ?
C29 C30 . 1.389(18) ?
C29 H29 . 0.95 ?
C30 H30 . 0.95 ?
C31 C36 . 1.391(18) ?
C31 C32 . 1.427(18) ?
C31 P2 . 1.797(14) y
C32 C33 . 1.37(2) ?
C32 H32 . 0.95 ?
C33 C34 . 1.37(2) ?
C33 H33 . 0.95 ?
C34 F6 . 1.371(16) ?
C34 C35 . 1.42(2) ?
C35 C36 . 1.343(19) ?
C35 H35 . 0.95 ?
C36 H36 . 0.95 ?
O1 P1 . 1.526(10) y
O1 H12P . 1.203 ?
O2 P2 . 1.530(10) y
O2 H12P . 1.228 ?
I1 I3 . 2.9023(15) y
I1 I2 . 2.9452(14) y
I2 I3B . 2.99(5) ?
I2 I3 2_565 3.5774(11) y
I3 I2B . 2.95(6) ?
I3 I2 2_564 3.5774(11) ?

loop_
_geom_hbond_atom_site_label_D
_geom_hbond_atom_site_label_H
_geom_hbond_atom_site_label_A
_geom_hbond_distance_DH
_geom_hbond_distance_HA
_geom_hbond_distance_DA
_geom_hbond_angle_DHA
O1 H12P O2 1.203 1.228 2.431(13) 179.0

loop_
_geom_torsion_atom_site_label_1
_geom_torsion_atom_site_label_2
_geom_torsion_atom_site_label_3
_geom_torsion_atom_site_label_4
_geom_torsion
_geom_torsion_publ_flag
C6 C1 C2 C3 -1(2) ?
P1 C1 C2 C3 -178.4(10) ?
C1 C2 C3 C4 -0.3(19) ?
C2 C3 C4 F1 179.4(12) ?
C2 C3 C4 C5 1(2) ?
C3 C4 C5 C6 -1(2) ?
F1 C4 C5 C6 -179.4(12) ?
C2 C1 C6 C5 1(2) ?
P1 C1 C6 C5 178.4(10) ?
C4 C5 C6 C1 0(2) ?
C12 C7 C8 C9 2(2) ?
P1 C7 C8 C9 -173.8(11) ?
C7 C8 C9 C10 -1(2) ?
C8 C9 C10 C11 -1(2) ?
C8 C9 C10 F2 180.0(12) ?
C9 C10 C11 C12 4(2) ?
F2 C10 C11 C12 -177.9(12) ?
C10 C11 C12 C7 -3(2) ?
C8 C7 C12 C11 0(2) ?
P1 C7 C12 C11 175.7(10) ?
C18 C13 C14 C15 -2(2) ?
P1 C13 C14 C15 179.8(11) ?
C13 C14 C15 C16 1(2) ?
C14 C15 C16 F3 -178.5(12) ?
C14 C15 C16 C17 -1(2) ?
C15 C16 C17 C18 2(2) ?
F3 C16 C17 C18 179.4(12) ?
C16 C17 C18 C13 -3(2) ?
C14 C13 C18 C17 3(2) ?
P1 C13 C18 C17 -178.9(11) ?
C24 C19 C20 C21 3.2(19) ?
P2 C19 C20 C21 -172.0(11) ?
C19 C20 C21 C22 -4(2) ?
C20 C21 C22 F4 179.1(12) ?
C20 C21 C22 C23 2(2) ?
F4 C22 C23 C24 -176.3(11) ?
C21 C22 C23 C24 1(2) ?
C22 C23 C24 C19 -1.7(19) ?
C20 C19 C24 C23 -0.2(19) ?
P2 C19 C24 C23 174.9(10) ?
C30 C25 C26 C27 1(2) ?
P2 C25 C26 C27 179.8(10) ?
C25 C26 C27 C28 1(2) ?
C26 C27 C28 C29 -4(2) ?
C26 C27 C28 F5 -178.5(11) ?
C27 C28 C29 C30 5(2) ?
F5 C28 C29 C30 180.0(12) ?
C26 C25 C30 C29 1(2) ?
P2 C25 C30 C29 -178.3(10) ?
C28 C29 C30 C25 -4(2) ?
C36 C31 C32 C33 2(2) ?
P2 C31 C32 C33 179.3(11) ?
C31 C32 C33 C34 0(2) ?
C32 C33 C34 F6 -179.8(13) ?
C32 C33 C34 C35 -4(2) ?
C33 C34 C35 C36 5(2) ?
F6 C34 C35 C36 -179.4(12) ?
C34 C35 C36 C31 -2(2) ?
C32 C31 C36 C35 -2(2) ?
P2 C31 C36 C35 -178.2(11) ?
C8 C7 P1 O1 78.0(12) y
C12 C7 P1 O1 -97.7(12) ?
C8 C7 P1 C13 -160.0(11) ?
C12 C7 P1 C13 24.2(13) ?
C8 C7 P1 C1 -39.0(12) ?
C12 C7 P1 C1 145.3(11) ?
C14 C13 P1 O1 -13.7(13) y
C18 C13 P1 O1 167.8(11) ?
C14 C13 P1 C7 -137.8(11) ?
C18 C13 P1 C7 43.7(14) ?
C14 C13 P1 C1 105.4(12) ?
C18 C13 P1 C1 -73.1(13) ?
C6 C1 P1 O1 -173.9(10) ?
C2 C1 P1 O1 3.9(11) y
C6 C1 P1 C7 -53.2(12) ?
C2 C1 P1 C7 124.6(10) ?
C6 C1 P1 C13 65.8(13) ?
C2 C1 P1 C13 -116.4(10) ?
C20 C19 P2 O2 80.2(12) y
C24 C19 P2 O2 -94.8(12) ?
C20 C19 P2 C31 -156.7(10) ?
C24 C19 P2 C31 28.4(13) ?
C20 C19 P2 C25 -37.0(13) ?
C24 C19 P2 C25 148.1(11) ?
C36 C31 P2 O2 161.1(11) ?
C32 C31 P2 O2 -15.5(12) y
C36 C31 P2 C19 36.9(13) ?
C32 C31 P2 C19 -139.8(10) ?
C36 C31 P2 C25 -80.5(13) ?
C32 C31 P2 C25 102.9(11) ?
C30 C25 P2 O2 -170.6(11) ?
C26 C25 P2 O2 10.1(13) y
C30 C25 P2 C19 -50.0(13) ?
C26 C25 P2 C19 130.7(11) ?
C30 C25 P2 C31 68.9(13) ?
C26 C25 P2 C31 -110.4(11) ?
